data_4508207
loop_
_publ_author_name
'Feng, Qi'
'Wang, Mingliang'
'Dong, Baoli'
'He, Jing'
'Xu, Chunxiang'

_publ_section_title
;
 Regulation of Arrangements of Pyrene Fluorophores via Solvates and
 Cocrystals for Fluorescence Modulation
;
_journal_issue 10
_journal_name_full 'Crystal Growth &amp; Design'
_journal_page_first 4418
_journal_paper_doi 10.1021/cg400853r
_journal_volume 13
_journal_year 2013
_chemical_formula_sum 'C28 H21 Cl3 N2 O'
_chemical_formula_weight 507.82
_chemical_name_systematic
; 
1-(5-(pyren-1-yl)-3-phenyl-4,5-dihydropyrazol-1-yl)ethanone chloroform solvate 
;
_space_group_IT_number 2
_symmetry_cell_setting triclinic
_symmetry_space_group_name_Hall '-P 1'
_symmetry_space_group_name_H-M 'P -1'
_atom_sites_solution_hydrogens geom
_atom_sites_solution_primary direct
_atom_sites_solution_secondary difmap
_audit_creation_method SHELXL-97
_cell_angle_alpha 95.37(3)
_cell_angle_beta 95.93(3)
_cell_angle_gamma 100.08(3)
_cell_formula_units_Z 4
_cell_length_a 9.3580(19)
_cell_length_b 13.305(3)
_cell_length_c 20.465(4)
_cell_measurement_reflns_used 25
_cell_measurement_temperature 293(2)
_cell_measurement_theta_max 13
_cell_measurement_theta_min 9
_cell_volume 2479.0(10)
_computing_structure_refinement 'SHELXL-97 (Sheldrick, 1997)'
_computing_structure_solution 'SHELXS-97 (Sheldrick, 1990)'
_diffrn_ambient_temperature 293(2)
_diffrn_measured_fraction_theta_full 1.000
_diffrn_measured_fraction_theta_max 1.000
_diffrn_measurement_device_type 'Nonius CAD4'
_diffrn_measurement_method \w/2\q
_diffrn_radiation_monochromator graphite
_diffrn_radiation_source 'fine-focus sealed tube'
_diffrn_radiation_type MoK\a
_diffrn_radiation_wavelength 0.71073
_diffrn_reflns_av_R_equivalents 0.0384
_diffrn_reflns_av_sigmaI/netI 0.1136
_diffrn_reflns_limit_h_max 11
_diffrn_reflns_limit_h_min 0
_diffrn_reflns_limit_k_max 15
_diffrn_reflns_limit_k_min -16
_diffrn_reflns_limit_l_max 24
_diffrn_reflns_limit_l_min -24
_diffrn_reflns_number 9700
_diffrn_reflns_theta_full 25.38
_diffrn_reflns_theta_max 25.38
_diffrn_reflns_theta_min 1.01
_diffrn_standards_decay_% 1
_diffrn_standards_interval_count 200
_diffrn_standards_interval_time 2h
_diffrn_standards_number 3
_exptl_absorpt_coefficient_mu 0.394
_exptl_absorpt_correction_T_max 0.9617
_exptl_absorpt_correction_T_min 0.8910
_exptl_absorpt_correction_type psi-scan
_exptl_crystal_colour 'light yellow'
_exptl_crystal_density_diffrn 1.361
_exptl_crystal_density_method 'not measured'
_exptl_crystal_description needle
_exptl_crystal_F_000 1048
_exptl_crystal_size_max 0.30
_exptl_crystal_size_mid 0.20
_exptl_crystal_size_min 0.10
_refine_diff_density_max 0.447
_refine_diff_density_min -0.291
_refine_diff_density_rms 0.050
_refine_ls_extinction_method none
_refine_ls_goodness_of_fit_ref 1.002
_refine_ls_hydrogen_treatment constr
_refine_ls_matrix_type full
_refine_ls_number_parameters 607
_refine_ls_number_reflns 9097
_refine_ls_number_restraints 0
_refine_ls_restrained_S_all 1.002
_refine_ls_R_factor_all 0.2022
_refine_ls_R_factor_gt 0.0790
_refine_ls_shift/su_max 0.000
_refine_ls_shift/su_mean 0.000
_refine_ls_structure_factor_coef Fsqd
_refine_ls_weighting_details 'calc w=1/[\s^2^(Fo^2^)+(0.0400P)^2^+1.2000P] where P=(Fo^2^+2Fc^2^)/3'
_refine_ls_weighting_scheme calc
_refine_ls_wR_factor_gt 0.1280
_refine_ls_wR_factor_ref 0.1595
_reflns_number_gt 3670
_reflns_number_total 9097
_reflns_threshold_expression >2sigma(I)
_cod_data_source_file cg400853r_si_003.cif
_cod_data_source_block x
_cod_depositor_comments
;
The following automatic conversions were performed:

'_symmetry_cell_setting' value 'Triclinic' changed to 'triclinic'
according to /home/saulius/struct/CIF-dictionaries/cif_core.dic
dictionary named 'cif_core.dic' version 2.4.2 from 2011-04-26.

Automatic conversion script
Id: cif_fix_values 1891 2012-01-12 08:04:46Z andrius 
;
_cod_original_cell_volume 2479.0(9)
_cod_original_sg_symbol_H-M P-1
_cod_database_code 4508207

loop_
_symmetry_equiv_pos_as_xyz
'x, y, z'
'-x, -y, -z'

loop_
_atom_site_label
_atom_site_type_symbol
_atom_site_fract_x
_atom_site_fract_y
_atom_site_fract_z
_atom_site_U_iso_or_equiv
_atom_site_adp_type
_atom_site_occupancy
_atom_site_symmetry_multiplicity
_atom_site_calc_flag
_atom_site_refinement_flags
O1 O 0.4014(3) 0.3090(2) 0.37121(14) 0.0566(8) Uani 1 1 d .
N1 N 0.5151(4) 0.1786(3) 0.34929(17) 0.0499(9) Uani 1 1 d .
N2 N 0.5754(4) 0.0956(3) 0.36817(17) 0.0533(10) Uani 1 1 d .
C1 C 0.6469(4) 0.2973(3) 0.2765(2) 0.0473(11) Uani 1 1 d .
C2 C 0.7469(4) 0.3367(3) 0.3316(2) 0.0514(12) Uani 1 1 d .
H2B H 0.7443 0.3043 0.3699 0.062 Uiso 1 1 calc R
C3 C 0.8513(5) 0.4244(3) 0.3298(2) 0.0608(13) Uani 1 1 d .
H3A H 0.9163 0.4516 0.3673 0.073 Uiso 1 1 calc R
C4 C 0.8589(5) 0.4728(3) 0.2706(2) 0.0512(12) Uani 1 1 d .
C5 C 0.7620(5) 0.4326(3) 0.2175(2) 0.0487(11) Uani 1 1 d .
C6 C 0.6512(5) 0.3414(3) 0.2184(2) 0.0457(11) Uani 1 1 d .
C7 C 0.9735(5) 0.5610(4) 0.2694(3) 0.0730(15) Uani 1 1 d .
H7A H 1.0428 0.5857 0.3059 0.088 Uiso 1 1 calc R
C8 C 0.9749(6) 0.6050(4) 0.2137(3) 0.0844(18) Uani 1 1 d .
H8A H 1.0415 0.6655 0.2132 0.101 Uiso 1 1 calc R
C9 C 0.8808(6) 0.5647(4) 0.1556(3) 0.0707(15) Uani 1 1 d .
C10 C 0.7686(6) 0.4797(4) 0.1549(3) 0.0622(13) Uani 1 1 d .
C11 C 0.8899(7) 0.6111(5) 0.0966(3) 0.099 Uani 1 1 d .
H11A H 0.9602 0.6695 0.0954 0.119 Uiso 1 1 calc R
C12 C 0.7973(8) 0.5711(5) 0.0422(3) 0.117(3) Uani 1 1 d .
H12A H 0.8088 0.6003 0.0031 0.140 Uiso 1 1 calc R
C13 C 0.6846(7) 0.4876(5) 0.0424(3) 0.100(2) Uani 1 1 d .
H13A H 0.6190 0.4642 0.0045 0.120 Uiso 1 1 calc R
C14 C 0.6703(6) 0.4389(4) 0.1000(3) 0.0676(15) Uani 1 1 d .
C15 C 0.5587(5) 0.3530(4) 0.1038(2) 0.0686(14) Uani 1 1 d .
H15A H 0.4887 0.3294 0.0674 0.082 Uiso 1 1 calc R
C16 C 0.5514(5) 0.3036(3) 0.1601(2) 0.0577(13) Uani 1 1 d .
H16A H 0.4807 0.2450 0.1600 0.069 Uiso 1 1 calc R
C17 C 0.5360(5) 0.1963(3) 0.2806(2) 0.0497(11) Uani 1 1 d .
H17A H 0.4419 0.1983 0.2554 0.060 Uiso 1 1 calc R
C18 C 0.5916(4) 0.1000(3) 0.25605(19) 0.0510(12) Uani 1 1 d .
H18A H 0.5178 0.0543 0.2250 0.061 Uiso 1 1 calc R
H18B H 0.6794 0.1176 0.2349 0.061 Uiso 1 1 calc R
C19 C 0.6235(4) 0.0515(4) 0.3185(2) 0.0511(12) Uani 1 1 d .
C20 C 0.4504(5) 0.2386(4) 0.3907(2) 0.0477(11) Uani 1 1 d .
C21 C 0.4460(5) 0.2073(3) 0.45944(19) 0.0576(13) Uani 1 1 d .
H21A H 0.3947 0.2509 0.4844 0.086 Uiso 1 1 calc R
H21B H 0.5440 0.2138 0.4808 0.086 Uiso 1 1 calc R
H21C H 0.3965 0.1372 0.4569 0.086 Uiso 1 1 calc R
C22 C 0.6897(5) -0.0391(4) 0.3239(2) 0.0601(13) Uani 1 1 d .
C23 C 0.6790(5) -0.0931(4) 0.3769(2) 0.0650(14) Uani 1 1 d .
H23A H 0.6256 -0.0733 0.4102 0.078 Uiso 1 1 calc R
C24 C 0.7441(6) -0.1742(4) 0.3819(3) 0.0796(16) Uani 1 1 d .
H24A H 0.7350 -0.2095 0.4188 0.095 Uiso 1 1 calc R
C25 C 0.8223(5) -0.2065(4) 0.3353(3) 0.0747(16) Uani 1 1 d .
H25A H 0.8676 -0.2627 0.3404 0.090 Uiso 1 1 calc R
C26 C 0.8344(5) -0.1552(4) 0.2797(3) 0.0746(16) Uani 1 1 d .
H26A H 0.8865 -0.1782 0.2468 0.090 Uiso 1 1 calc R
C27 C 0.7708(5) -0.0712(4) 0.2726(2) 0.0600(13) Uani 1 1 d .
H27A H 0.7797 -0.0361 0.2356 0.072 Uiso 1 1 calc R
O2 O -0.1961(3) 0.1427(2) 0.12648(15) 0.0647(9) Uani 1 1 d .
N3 N 0.0003(4) 0.2670(2) 0.15255(17) 0.0443(9) Uani 1 1 d .
N4 N 0.0964(4) 0.3526(2) 0.13864(18) 0.0460(9) Uani 1 1 d .
C28 C 0.0965(4) 0.1408(3) 0.2203(2) 0.0405(10) Uani 1 1 d .
C29 C 0.1447(5) 0.0962(3) 0.1667(2) 0.0520(12) Uani 1 1 d .
H29A H 0.1385 0.1266 0.1277 0.062 Uiso 1 1 calc R
C30 C 0.2012(5) 0.0098(4) 0.1671(2) 0.0591(13) Uani 1 1 d .
H30A H 0.2314 -0.0172 0.1284 0.071 Uiso 1 1 calc R
C31 C 0.2154(5) -0.0390(3) 0.2218(2) 0.0485(12) Uani 1 1 d .
C32 C 0.1685(4) 0.0063(3) 0.2819(2) 0.0456(11) Uani 1 1 d .
C33 C 0.1088(4) 0.0969(3) 0.2797(2) 0.0418(11) Uani 1 1 d .
C34 C 0.2801(5) -0.1283(3) 0.2288(3) 0.0732(15) Uani 1 1 d .
H34A H 0.3153 -0.1569 0.1919 0.088 Uiso 1 1 calc R
C35 C 0.2937(5) -0.1739(4) 0.2843(3) 0.0709(15) Uani 1 1 d .
H35A H 0.3337 -0.2331 0.2849 0.085 Uiso 1 1 calc R
C36 C 0.2462(5) -0.1303(4) 0.3414(3) 0.0645(14) Uani 1 1 d .
C37 C 0.1852(5) -0.0395(3) 0.3425(2) 0.0476(11) Uani 1 1 d .
C38 C 0.2607(5) -0.1740(4) 0.4030(3) 0.0776(16) Uani 1 1 d .
H38A H 0.3000 -0.2332 0.4055 0.093 Uiso 1 1 calc R
C39 C 0.2165(6) -0.1280(5) 0.4575(3) 0.0919(19) Uani 1 1 d .
H39A H 0.2301 -0.1563 0.4971 0.110 Uiso 1 1 calc R
C40 C 0.1542(5) -0.0435(4) 0.4580(2) 0.0675(14) Uani 1 1 d .
H40A H 0.1216 -0.0174 0.4964 0.081 Uiso 1 1 calc R
C41 C 0.1393(5) 0.0042(4) 0.4000(3) 0.0627(14) Uani 1 1 d .
C42 C 0.0769(5) 0.0945(3) 0.3951(2) 0.0618(13) Uani 1 1 d .
H42A H 0.0446 0.1239 0.4326 0.074 Uiso 1 1 calc R
C43 C 0.0629(5) 0.1384(3) 0.3397(2) 0.0553(12) Uani 1 1 d .
H43A H 0.0224 0.1974 0.3397 0.066 Uiso 1 1 calc R
C44 C 0.0361(4) 0.2394(3) 0.22014(19) 0.0422(11) Uani 1 1 d .
H44A H -0.0505 0.2340 0.2437 0.051 Uiso 1 1 calc R
C45 C 0.1498(4) 0.3358(3) 0.25002(18) 0.0427(11) Uani 1 1 d .
H45A H 0.1105 0.3781 0.2823 0.051 Uiso 1 1 calc R
H45B H 0.2385 0.3174 0.2705 0.051 Uiso 1 1 calc R
C46 C 0.1765(5) 0.3887(3) 0.1893(2) 0.0463(11) Uani 1 1 d .
C47 C -0.1132(5) 0.2140(3) 0.1097(2) 0.0495(12) Uani 1 1 d .
C48 C -0.1297(5) 0.2497(3) 0.0426(2) 0.0750(15) Uani 1 1 d .
H48A H -0.2116 0.2063 0.0157 0.113 Uiso 1 1 calc R
H48B H -0.0424 0.2465 0.0222 0.113 Uiso 1 1 calc R
H48C H -0.1456 0.3193 0.0467 0.113 Uiso 1 1 calc R
C49 C 0.2925(5) 0.4823(3) 0.1933(2) 0.0508(12) Uani 1 1 d .
C50 C 0.4008(5) 0.5119(3) 0.2471(2) 0.0603(13) Uani 1 1 d .
H50A H 0.3997 0.4744 0.2832 0.072 Uiso 1 1 calc R
C51 C 0.5085(6) 0.5956(4) 0.2472(3) 0.0821(18) Uani 1 1 d .
H51A H 0.5829 0.6120 0.2825 0.099 Uiso 1 1 calc R
C52 C 0.5092(6) 0.6545(4) 0.1975(3) 0.0865(19) Uani 1 1 d .
H52A H 0.5815 0.7128 0.1999 0.104 Uiso 1 1 calc R
C53 C 0.4038(6) 0.6303(4) 0.1423(3) 0.0780(16) Uani 1 1 d .
H53A H 0.4048 0.6706 0.1075 0.094 Uiso 1 1 calc R
C54 C 0.2938(5) 0.5403(3) 0.1416(2) 0.0699(15) Uani 1 1 d .
H54A H 0.2222 0.5211 0.1054 0.084 Uiso 1 1 calc R
C55 C 0.7433(5) 0.5627(3) 0.5238(2) 0.0694(14) Uani 1 1 d .
H55A H 0.6903 0.6018 0.5527 0.083 Uiso 1 1 calc R
Cl1 Cl 0.76812(18) 0.45310(12) 0.55883(11) 0.1364(7) Uani 1 1 d .
Cl2 Cl 0.64006(18) 0.53326(14) 0.44639(7) 0.1204(6) Uani 1 1 d .
Cl3 Cl 0.91051(17) 0.63978(11) 0.51685(9) 0.1165(6) Uani 1 1 d .
C56 C -0.3046(7) -0.0737(5) 0.0566(3) 0.122(2) Uani 1 1 d .
H56A H -0.2749 0.0004 0.0698 0.146 Uiso 1 1 calc R
Cl4 Cl -0.3793(3) -0.09300(15) -0.02590(9) 0.1870(11) Uani 1 1 d .
Cl5 Cl -0.4547(3) -0.11830(16) 0.09519(9) 0.1827(10) Uani 1 1 d .
Cl6 Cl -0.1719(4) -0.1250(3) 0.0729(2) 0.457(4) Uani 1 1 d .

loop_
_atom_site_aniso_label
_atom_site_aniso_U_11
_atom_site_aniso_U_22
_atom_site_aniso_U_33
_atom_site_aniso_U_23
_atom_site_aniso_U_13
_atom_site_aniso_U_12
O1 0.055(2) 0.056(2) 0.061(2) -0.0049(16) 0.0122(16) 0.0184(17)
N1 0.048(2) 0.053(2) 0.046(2) -0.0089(19) 0.0160(19) 0.0054(19)
N2 0.043(2) 0.057(3) 0.064(3) 0.003(2) 0.020(2) 0.014(2)
C1 0.037(3) 0.053(3) 0.047(3) -0.010(2) 0.008(2) 0.001(2)
C2 0.041(3) 0.062(3) 0.050(3) -0.002(2) 0.007(2) 0.008(2)
C3 0.056(3) 0.050(3) 0.072(4) -0.018(3) 0.000(3) 0.014(3)
C4 0.045(3) 0.040(3) 0.064(3) -0.010(3) 0.008(3) 0.002(2)
C5 0.048(3) 0.047(3) 0.059(3) 0.005(3) 0.024(3) 0.021(2)
C6 0.051(3) 0.036(3) 0.048(3) 0.003(2) -0.002(2) 0.009(2)
C7 0.068(4) 0.050(3) 0.098(5) 0.003(3) 0.020(3) -0.004(3)
C8 0.086(5) 0.040(3) 0.126(6) 0.005(4) 0.030(4) 0.001(3)
C9 0.085(4) 0.047(3) 0.094(5) 0.033(3) 0.046(4) 0.018(3)
C10 0.077(4) 0.057(3) 0.063(4) 0.016(3) 0.023(3) 0.028(3)
C11 0.099 0.099 0.099 0.011 0.012 0.019
C12 0.137(6) 0.097(5) 0.143(6) 0.093(5) 0.058(5) 0.030(4)
C13 0.130(6) 0.111(5) 0.069(4) -0.006(4) 0.016(4) 0.056(5)
C14 0.089(4) 0.053(3) 0.072(4) 0.018(3) 0.026(4) 0.029(3)
C15 0.076(4) 0.091(4) 0.038(3) -0.005(3) -0.001(3) 0.024(3)
C16 0.060(3) 0.057(3) 0.052(3) -0.012(3) -0.001(3) 0.012(2)
C17 0.048(3) 0.054(3) 0.047(3) 0.001(2) 0.010(2) 0.008(2)
C18 0.044(3) 0.060(3) 0.042(3) -0.004(2) 0.017(2) -0.011(2)
C19 0.025(3) 0.059(3) 0.065(3) 0.000(3) 0.013(2) -0.005(2)
C20 0.037(3) 0.052(3) 0.052(3) 0.000(3) 0.010(2) 0.004(2)
C21 0.061(3) 0.069(3) 0.040(3) -0.009(2) 0.015(2) 0.008(3)
C22 0.048(3) 0.052(3) 0.069(4) -0.021(3) 0.017(3) -0.012(3)
C23 0.078(4) 0.064(4) 0.054(3) 0.000(3) 0.026(3) 0.009(3)
C24 0.077(4) 0.060(4) 0.101(5) -0.001(3) 0.017(4) 0.014(3)
C25 0.057(4) 0.055(3) 0.109(5) -0.014(3) -0.005(4) 0.022(3)
C26 0.058(4) 0.064(4) 0.099(5) -0.024(3) 0.026(3) 0.011(3)
C27 0.049(3) 0.059(3) 0.064(3) -0.019(3) 0.011(3) -0.002(3)
O2 0.057(2) 0.055(2) 0.074(2) -0.0075(17) 0.0092(18) -0.0066(17)
N3 0.039(2) 0.038(2) 0.056(3) 0.0096(18) 0.0082(19) 0.0029(18)
N4 0.044(2) 0.035(2) 0.057(3) 0.0110(19) 0.000(2) 0.0018(18)
C28 0.042(3) 0.026(2) 0.055(3) 0.008(2) 0.010(2) 0.007(2)
C29 0.062(3) 0.040(3) 0.056(3) 0.008(2) 0.022(3) 0.006(2)
C30 0.064(3) 0.066(3) 0.054(3) -0.001(3) 0.025(3) 0.025(3)
C31 0.055(3) 0.026(2) 0.062(3) 0.004(2) 0.013(3) -0.003(2)
C32 0.049(3) 0.036(3) 0.050(3) 0.005(2) 0.012(2) -0.004(2)
C33 0.034(3) 0.029(2) 0.056(3) -0.003(2) 0.012(2) -0.0088(19)
C34 0.077(4) 0.041(3) 0.099(5) -0.011(3) 0.011(3) 0.011(3)
C35 0.059(4) 0.052(3) 0.101(5) 0.015(3) -0.007(3) 0.017(3)
C36 0.050(3) 0.061(4) 0.079(4) 0.024(3) 0.003(3) -0.003(3)
C37 0.048(3) 0.038(3) 0.051(3) 0.011(2) 0.000(2) -0.006(2)
C38 0.066(4) 0.079(4) 0.095(5) 0.041(4) 0.006(3) 0.020(3)
C39 0.063(4) 0.122(6) 0.097(5) 0.055(4) 0.008(4) 0.014(4)
C40 0.071(4) 0.086(4) 0.047(3) 0.028(3) 0.002(3) 0.010(3)
C41 0.054(3) 0.060(3) 0.068(4) 0.023(3) 0.008(3) -0.016(3)
C42 0.067(4) 0.053(3) 0.065(4) 0.018(3) 0.029(3) -0.006(3)
C43 0.061(3) 0.053(3) 0.052(3) 0.010(3) 0.021(3) 0.004(2)
C44 0.043(3) 0.048(3) 0.037(3) 0.010(2) 0.006(2) 0.007(2)
C45 0.053(3) 0.033(2) 0.038(3) -0.012(2) 0.002(2) 0.004(2)
C46 0.045(3) 0.035(3) 0.065(3) 0.009(2) 0.021(3) 0.013(2)
C47 0.052(3) 0.038(3) 0.058(3) 0.002(2) 0.009(3) 0.008(2)
C48 0.095(4) 0.062(3) 0.059(3) 0.001(3) -0.006(3) 0.003(3)
C49 0.048(3) 0.026(2) 0.080(4) 0.002(2) 0.023(3) 0.002(2)
C50 0.060(3) 0.051(3) 0.067(4) 0.000(3) 0.016(3) 0.002(3)
C51 0.067(4) 0.039(3) 0.132(6) -0.011(3) -0.003(4) 0.004(3)
C52 0.077(4) 0.046(4) 0.116(5) -0.037(4) 0.022(4) -0.026(3)
C53 0.100(5) 0.047(3) 0.090(4) 0.000(3) 0.041(4) 0.008(3)
C54 0.077(4) 0.051(3) 0.072(4) 0.001(3) 0.016(3) -0.015(3)
C55 0.044(3) 0.064(3) 0.097(4) -0.005(3) 0.014(3) 0.004(3)
Cl1 0.0955(12) 0.0752(11) 0.240(2) 0.0426(12) 0.0022(13) 0.0182(9)
Cl2 0.1124(13) 0.1604(16) 0.0740(11) -0.0260(10) 0.0131(10) 0.0057(11)
Cl3 0.0919(12) 0.0816(11) 0.1664(17) -0.0038(10) 0.0267(11) -0.0065(9)
C56 0.142(6) 0.104(5) 0.114(6) -0.003(4) 0.023(5) 0.009(5)
Cl4 0.361(3) 0.1328(17) 0.0722(12) 0.0033(11) 0.0696(17) 0.0401(19)
Cl5 0.252(3) 0.1475(18) 0.1211(16) 0.0328(13) 0.0646(16) -0.0710(17)
Cl6 0.250(3) 0.430(5) 0.624(7) -0.387(5) -0.190(4) 0.258(4)

loop_
_atom_type_symbol
_atom_type_description
_atom_type_scat_dispersion_real
_atom_type_scat_dispersion_imag
_atom_type_scat_source
C C 0.0033 0.0016 'International Tables Vol C Tables 4.2.6.8 and 6.1.1.4'
H H 0.0000 0.0000 'International Tables Vol C Tables 4.2.6.8 and 6.1.1.4'
N N 0.0061 0.0033 'International Tables Vol C Tables 4.2.6.8 and 6.1.1.4'
O O 0.0106 0.0060 'International Tables Vol C Tables 4.2.6.8 and 6.1.1.4'
Cl Cl 0.1484 0.1585 'International Tables Vol C Tables 4.2.6.8 and 6.1.1.4'

loop_
_geom_angle_atom_site_label_1
_geom_angle_atom_site_label_2
_geom_angle_atom_site_label_3
_geom_angle
C20 N1 N2 123.8(4)
C20 N1 C17 124.5(4)
N2 N1 C17 111.7(3)
C19 N2 N1 109.9(4)
C6 C1 C2 121.2(4)
C6 C1 C17 120.6(4)
C2 C1 C17 118.0(4)
C1 C2 C3 120.3(4)
C1 C2 H2B 119.8
C3 C2 H2B 119.8
C2 C3 C4 120.2(4)
C2 C3 H3A 119.9
C4 C3 H3A 119.9
C5 C4 C3 118.5(4)
C5 C4 C7 122.8(5)
C3 C4 C7 118.7(5)
C4 C5 C6 122.3(4)
C4 C5 C10 119.9(5)
C6 C5 C10 117.8(4)
C1 C6 C16 123.6(4)
C1 C6 C5 117.5(4)
C16 C6 C5 119.0(4)
C8 C7 C4 116.7(5)
C8 C7 H7A 121.6
C4 C7 H7A 121.6
C7 C8 C9 123.4(5)
C7 C8 H8A 118.3
C9 C8 H8A 118.3
C10 C9 C8 121.1(5)
C10 C9 C11 117.1(6)
C8 C9 C11 121.7(6)
C14 C10 C9 123.7(5)
C14 C10 C5 120.5(5)
C9 C10 C5 115.8(5)
C12 C11 C9 120.1(6)
C12 C11 H11A 120.0
C9 C11 H11A 120.0
C11 C12 C13 122.3(6)
C11 C12 H12A 118.9
C13 C12 H12A 118.9
C12 C13 C14 119.8(6)
C12 C13 H13A 120.1
C14 C13 H13A 120.1
C10 C14 C13 116.9(5)
C10 C14 C15 120.1(5)
C13 C14 C15 123.0(6)
C16 C15 C14 121.7(5)
C16 C15 H15A 119.1
C14 C15 H15A 119.1
C15 C16 C6 120.8(4)
C15 C16 H16A 119.6
C6 C16 H16A 119.6
N1 C17 C18 101.7(3)
N1 C17 C1 112.5(3)
C18 C17 C1 112.6(3)
N1 C17 H17A 109.9
C18 C17 H17A 109.9
C1 C17 H17A 109.9
C19 C18 C17 103.4(3)
C19 C18 H18A 111.1
C17 C18 H18A 111.1
C19 C18 H18B 111.1
C17 C18 H18B 111.1
H18A C18 H18B 109.0
N2 C19 C22 121.6(4)
N2 C19 C18 111.9(4)
C22 C19 C18 126.4(4)
O1 C20 N1 120.2(4)
O1 C20 C21 125.0(4)
N1 C20 C21 114.8(4)
C20 C21 H21A 109.5
C20 C21 H21B 109.5
H21A C21 H21B 109.5
C20 C21 H21C 109.5
H21A C21 H21C 109.5
H21B C21 H21C 109.5
C23 C22 C27 119.0(5)
C23 C22 C19 121.8(4)
C27 C22 C19 119.2(5)
C24 C23 C22 120.9(5)
C24 C23 H23A 119.5
C22 C23 H23A 119.5
C23 C24 C25 122.2(6)
C23 C24 H24A 118.9
C25 C24 H24A 118.9
C24 C25 C26 119.2(5)
C24 C25 H25A 120.4
C26 C25 H25A 120.4
C27 C26 C25 120.8(5)
C27 C26 H26A 119.6
C25 C26 H26A 119.6
C26 C27 C22 117.9(5)
C26 C27 H27A 121.0
C22 C27 H27A 121.0
C47 N3 N4 124.3(4)
C47 N3 C44 123.0(3)
N4 N3 C44 112.7(3)
C46 N4 N3 108.1(4)
C29 C28 C33 118.7(4)
C29 C28 C44 123.2(4)
C33 C28 C44 118.1(4)
C30 C29 C28 123.3(4)
C30 C29 H29A 118.4
C28 C29 H29A 118.4
C29 C30 C31 122.3(4)
C29 C30 H30A 118.9
C31 C30 H30A 118.9
C30 C31 C34 127.1(5)
C30 C31 C32 117.4(4)
C34 C31 C32 115.4(4)
C33 C32 C37 120.8(4)
C33 C32 C31 118.8(4)
C37 C32 C31 120.4(4)
C28 C33 C32 119.4(4)
C28 C33 C43 123.4(4)
C32 C33 C43 117.1(4)
C35 C34 C31 125.3(5)
C35 C34 H34A 117.3
C31 C34 H34A 117.3
C34 C35 C36 118.5(5)
C34 C35 H35A 120.7
C36 C35 H35A 120.7
C35 C36 C37 122.4(5)
C35 C36 C38 121.4(5)
C37 C36 C38 116.2(5)
C41 C37 C36 122.0(4)
C41 C37 C32 120.0(4)
C36 C37 C32 118.0(4)
C39 C38 C36 119.6(5)
C39 C38 H38A 120.2
C36 C38 H38A 120.2
C40 C39 C38 124.2(6)
C40 C39 H39A 117.9
C38 C39 H39A 117.9
C39 C40 C41 119.2(5)
C39 C40 H40A 120.4
C41 C40 H40A 120.4
C40 C41 C37 118.7(5)
C40 C41 C42 124.0(5)
C37 C41 C42 117.3(4)
C43 C42 C41 123.2(5)
C43 C42 H42A 118.4
C41 C42 H42A 118.4
C42 C43 C33 121.6(4)
C42 C43 H43A 119.2
C33 C43 H43A 119.2
N3 C44 C28 113.0(3)
N3 C44 C45 100.2(3)
C28 C44 C45 113.2(3)
N3 C44 H44A 110.1
C28 C44 H44A 110.1
C45 C44 H44A 110.1
C46 C45 C44 101.2(3)
C46 C45 H45A 111.5
C44 C45 H45A 111.5
C46 C45 H45B 111.5
C44 C45 H45B 111.5
H45A C45 H45B 109.4
N4 C46 C49 123.1(4)
N4 C46 C45 116.5(4)
C49 C46 C45 120.3(4)
O2 C47 N3 120.5(4)
O2 C47 C48 123.5(4)
N3 C47 C48 116.0(4)
C47 C48 H48A 109.5
C47 C48 H48B 109.5
H48A C48 H48B 109.5
C47 C48 H48C 109.5
H48A C48 H48C 109.5
H48B C48 H48C 109.5
C54 C49 C50 118.8(4)
C54 C49 C46 118.6(4)
C50 C49 C46 122.6(4)
C51 C50 C49 120.5(5)
C51 C50 H50A 119.7
C49 C50 H50A 119.7
C52 C51 C50 121.2(5)
C52 C51 H51A 119.4
C50 C51 H51A 119.4
C51 C52 C53 121.5(5)
C51 C52 H52A 119.3
C53 C52 H52A 119.3
C52 C53 C54 116.9(5)
C52 C53 H53A 121.6
C54 C53 H53A 121.6
C49 C54 C53 121.1(5)
C49 C54 H54A 119.5
C53 C54 H54A 119.5
Cl1 C55 Cl2 111.5(3)
Cl1 C55 Cl3 111.0(3)
Cl2 C55 Cl3 109.7(3)
Cl1 C55 H55A 108.2
Cl2 C55 H55A 108.2
Cl3 C55 H55A 108.2
Cl6 C56 Cl5 114.5(5)
Cl6 C56 Cl4 115.2(4)
Cl5 C56 Cl4 101.5(4)
Cl6 C56 H56A 108.4
Cl5 C56 H56A 108.4
Cl4 C56 H56A 108.4

loop_
_geom_bond_atom_site_label_1
_geom_bond_atom_site_label_2
_geom_bond_distance
O1 C20 1.195(5)
N1 C20 1.368(5)
N1 N2 1.392(4)
N1 C17 1.474(5)
N2 C19 1.287(5)
C1 C6 1.377(5)
C1 C2 1.385(5)
C1 C17 1.561(5)
C2 C3 1.391(5)
C2 H2B 0.9300
C3 C4 1.427(6)
C3 H3A 0.9300
C4 C5 1.343(5)
C4 C7 1.448(6)
C5 C6 1.455(5)
C5 C10 1.481(6)
C6 C16 1.429(5)
C7 C8 1.330(6)
C7 H7A 0.9300
C8 C9 1.406(7)
C8 H8A 0.9300
C9 C10 1.399(6)
C9 C11 1.409(7)
C10 C14 1.378(6)
C11 C12 1.342(7)
C11 H11A 0.9300
C12 C13 1.392(8)
C12 H12A 0.9300
C13 C14 1.405(7)
C13 H13A 0.9300
C14 C15 1.421(6)
C15 C16 1.379(6)
C15 H15A 0.9300
C16 H16A 0.9300
C17 C18 1.527(5)
C17 H17A 0.9800
C18 C19 1.511(5)
C18 H18A 0.9700
C18 H18B 0.9700
C19 C22 1.456(6)
C20 C21 1.507(5)
C21 H21A 0.9600
C21 H21B 0.9600
C21 H21C 0.9600
C22 C23 1.358(6)
C22 C27 1.435(6)
C23 C24 1.336(6)
C23 H23A 0.9300
C24 C25 1.344(6)
C24 H24A 0.9300
C25 C26 1.386(6)
C25 H25A 0.9300
C26 C27 1.368(6)
C26 H26A 0.9300
C27 H27A 0.9300
O2 C47 1.216(5)
N3 C47 1.350(5)
N3 N4 1.393(4)
N3 C44 1.484(4)
N4 C46 1.220(5)
C28 C29 1.354(5)
C28 C33 1.401(5)
C28 C44 1.516(5)
C29 C30 1.347(5)
C29 H29A 0.9300
C30 C31 1.351(5)
C30 H30A 0.9300
C31 C34 1.437(6)
C31 C32 1.462(5)
C32 C33 1.417(5)
C32 C37 1.437(5)
C33 C43 1.435(5)
C34 C35 1.341(6)
C34 H34A 0.9300
C35 C36 1.403(6)
C35 H35A 0.9300
C36 C37 1.422(6)
C36 C38 1.441(6)
C37 C41 1.405(6)
C38 C39 1.359(7)
C38 H38A 0.9300
C39 C40 1.353(7)
C39 H39A 0.9300
C40 C41 1.404(6)
C40 H40A 0.9300
C41 C42 1.433(6)
C42 C43 1.328(5)
C42 H42A 0.9300
C43 H43A 0.9300
C44 C45 1.547(5)
C44 H44A 0.9800
C45 C46 1.506(5)
C45 H45A 0.9700
C45 H45B 0.9700
C46 C49 1.492(5)
C47 C48 1.498(5)
C48 H48A 0.9600
C48 H48B 0.9600
C48 H48C 0.9600
C49 C54 1.367(6)
C49 C50 1.394(5)
C50 C51 1.364(6)
C50 H50A 0.9300
C51 C52 1.342(7)
C51 H51A 0.9300
C52 C53 1.394(7)
C52 H52A 0.9300
C53 C54 1.433(6)
C53 H53A 0.9300
C54 H54A 0.9300
C55 Cl1 1.725(5)
C55 Cl2 1.740(5)
C55 Cl3 1.741(4)
C55 H55A 0.9800
C56 Cl6 1.540(7)
C56 Cl5 1.724(6)
C56 Cl4 1.738(6)
C56 H56A 0.9800

loop_
_geom_torsion_atom_site_label_1
_geom_torsion_atom_site_label_2
_geom_torsion_atom_site_label_3
_geom_torsion_atom_site_label_4
_geom_torsion
C20 N1 N2 C19 177.7(4)
C17 N1 N2 C19 -5.0(4)
C6 C1 C2 C3 2.2(6)
C17 C1 C2 C3 177.8(4)
C1 C2 C3 C4 -1.9(6)
C2 C3 C4 C5 1.1(6)
C2 C3 C4 C7 -177.0(4)
C3 C4 C5 C6 -0.6(6)
C7 C4 C5 C6 177.3(4)
C3 C4 C5 C10 -178.8(4)
C7 C4 C5 C10 -0.9(6)
C2 C1 C6 C16 179.6(4)
C17 C1 C6 C16 4.1(6)
C2 C1 C6 C5 -1.7(6)
C17 C1 C6 C5 -177.1(3)
C4 C5 C6 C1 0.9(6)
C10 C5 C6 C1 179.2(4)
C4 C5 C6 C16 179.7(4)
C10 C5 C6 C16 -2.0(6)
C5 C4 C7 C8 3.4(7)
C3 C4 C7 C8 -178.7(4)
C4 C7 C8 C9 -6.1(8)
C7 C8 C9 C10 6.4(8)
C7 C8 C9 C11 -177.1(5)
C8 C9 C10 C14 177.9(5)
C11 C9 C10 C14 1.3(7)
C8 C9 C10 C5 -3.4(7)
C11 C9 C10 C5 180.0(4)
C4 C5 C10 C14 179.6(4)
C6 C5 C10 C14 1.3(6)
C4 C5 C10 C9 0.9(6)
C6 C5 C10 C9 -177.4(4)
C10 C9 C11 C12 -2.7(8)
C8 C9 C11 C12 -179.3(5)
C9 C11 C12 C13 3.9(10)
C11 C12 C13 C14 -3.5(9)
C9 C10 C14 C13 -1.0(7)
C5 C10 C14 C13 -179.6(4)
C9 C10 C14 C15 -179.4(4)
C5 C10 C14 C15 2.0(7)
C12 C13 C14 C10 1.9(8)
C12 C13 C14 C15 -179.7(5)
C10 C14 C15 C16 -4.8(7)
C13 C14 C15 C16 176.9(5)
C14 C15 C16 C6 4.0(7)
C1 C6 C16 C15 178.2(4)
C5 C6 C16 C15 -0.6(6)
C20 N1 C17 C18 -172.3(3)
N2 N1 C17 C18 10.4(4)
C20 N1 C17 C1 67.0(5)
N2 N1 C17 C1 -110.3(4)
C6 C1 C17 N1 -162.2(4)
C2 C1 C17 N1 22.3(5)
C6 C1 C17 C18 83.7(5)
C2 C1 C17 C18 -91.9(4)
N1 C17 C18 C19 -11.1(4)
C1 C17 C18 C19 109.5(4)
N1 N2 C19 C22 -178.8(3)
N1 N2 C19 C18 -3.2(5)
C17 C18 C19 N2 9.5(4)
C17 C18 C19 C22 -175.2(4)
N2 N1 C20 O1 179.7(4)
C17 N1 C20 O1 2.7(6)
N2 N1 C20 C21 -1.0(5)
C17 N1 C20 C21 -178.0(3)
N2 C19 C22 C23 12.9(6)
C18 C19 C22 C23 -162.1(4)
N2 C19 C22 C27 -165.9(4)
C18 C19 C22 C27 19.1(6)
C27 C22 C23 C24 0.8(7)
C19 C22 C23 C24 -178.0(4)
C22 C23 C24 C25 -0.2(8)
C23 C24 C25 C26 -1.0(8)
C24 C25 C26 C27 1.5(8)
C25 C26 C27 C22 -0.8(7)
C23 C22 C27 C26 -0.3(6)
C19 C22 C27 C26 178.6(4)
C47 N3 N4 C46 173.1(4)
C44 N3 N4 C46 -7.0(4)
C33 C28 C29 C30 1.6(6)
C44 C28 C29 C30 178.6(4)
C28 C29 C30 C31 -0.6(7)
C29 C30 C31 C34 -176.8(4)
C29 C30 C31 C32 -0.7(7)
C30 C31 C32 C33 1.1(6)
C34 C31 C32 C33 177.6(4)
C30 C31 C32 C37 -177.8(4)
C34 C31 C32 C37 -1.3(6)
C29 C28 C33 C32 -1.2(6)
C44 C28 C33 C32 -178.3(3)
C29 C28 C33 C43 179.3(4)
C44 C28 C33 C43 2.1(6)
C37 C32 C33 C28 178.8(4)
C31 C32 C33 C28 -0.1(5)
C37 C32 C33 C43 -1.6(5)
C31 C32 C33 C43 179.5(3)
C30 C31 C34 C35 179.2(5)
C32 C31 C34 C35 3.0(7)
C31 C34 C35 C36 -2.3(8)
C34 C35 C36 C37 -0.4(7)
C34 C35 C36 C38 -178.6(5)
C35 C36 C37 C41 -179.4(4)
C38 C36 C37 C41 -1.1(6)
C35 C36 C37 C32 1.9(6)
C38 C36 C37 C32 -179.8(4)
C33 C32 C37 C41 1.4(6)
C31 C32 C37 C41 -179.7(4)
C33 C32 C37 C36 -179.8(4)
C31 C32 C37 C36 -1.0(6)
C35 C36 C38 C39 178.4(5)
C37 C36 C38 C39 0.1(7)
C36 C38 C39 C40 2.1(9)
C38 C39 C40 C41 -3.3(8)
C39 C40 C41 C37 2.2(7)
C39 C40 C41 C42 -179.1(5)
C36 C37 C41 C40 0.0(6)
C32 C37 C41 C40 178.7(4)
C36 C37 C41 C42 -178.8(4)
C32 C37 C41 C42 -0.1(6)
C40 C41 C42 C43 -179.6(4)
C37 C41 C42 C43 -0.9(7)
C41 C42 C43 C33 0.7(7)
C28 C33 C43 C42 -179.8(4)
C32 C33 C43 C42 0.6(6)
C47 N3 C44 C28 70.5(5)
N4 N3 C44 C28 -109.3(4)
C47 N3 C44 C45 -168.8(3)
N4 N3 C44 C45 11.3(4)
C29 C28 C44 N3 14.6(5)
C33 C28 C44 N3 -168.4(3)
C29 C28 C44 C45 -98.4(4)
C33 C28 C44 C45 78.6(4)
N3 C44 C45 C46 -10.5(4)
C28 C44 C45 C46 110.0(4)
N3 N4 C46 C49 -179.2(3)
N3 N4 C46 C45 -1.2(5)
C44 C45 C46 N4 8.1(5)
C44 C45 C46 C49 -173.8(3)
N4 N3 C47 O2 -176.8(4)
C44 N3 C47 O2 3.3(6)
N4 N3 C47 C48 2.4(6)
C44 N3 C47 C48 -177.5(4)
N4 C46 C49 C54 11.4(6)
C45 C46 C49 C54 -166.6(4)
N4 C46 C49 C50 -167.5(4)
C45 C46 C49 C50 14.5(6)
C54 C49 C50 C51 -1.9(7)
C46 C49 C50 C51 177.0(4)
C49 C50 C51 C52 3.5(8)
C50 C51 C52 C53 -2.9(9)
C51 C52 C53 C54 0.8(8)
C50 C49 C54 C53 -0.2(7)
C46 C49 C54 C53 -179.1(4)
C52 C53 C54 C49 0.7(7)
